data_7218980
loop_
_publ_author_name
'Peng, Yu-Xin'
'Wang, Na'
'Dai, Yuan'
'Hu, Bin'
'Ma, Bin Bin'
'Huang, Wei'

_publ_section_title
;
 Simultaneous enhancement of fluorescence and solubility by N-alkylation
 and functionalization of 2-(2-thienyl)imidazo[4,5-f][1,10]-phenanthroline
 with heterocyclic bridges
;
_journal_name_full 'RSC Adv.'
_journal_paper_doi 10.1039/C4RA12627K
_journal_year 2014
_chemical_formula_moiety 'C26 H23 N5 O S'
_chemical_formula_sum 'C26 H23 N5 O S'
_chemical_formula_weight 453.55
_chemical_name_systematic
; 
 ? 
;
_space_group_IT_number 14
_symmetry_cell_setting monoclinic
_symmetry_space_group_name_Hall '-P 2ybc'
_symmetry_space_group_name_H-M 'P 1 21/c 1'
_atom_sites_solution_hydrogens geom
_atom_sites_solution_primary direct
_atom_sites_solution_secondary difmap
_audit_creation_method SHELXL-97
_cell_angle_alpha 90.00
_cell_angle_beta 116.931(6)
_cell_angle_gamma 90.00
_cell_formula_units_Z 4
_cell_length_a 16.2940(16)
_cell_length_b 7.7687(8)
_cell_length_c 19.2718(15)
_cell_measurement_reflns_used 3833
_cell_measurement_temperature 291(2)
_cell_measurement_theta_max 21.893
_cell_measurement_theta_min 2.726
_cell_volume 2174.9(4)
_computing_cell_refinement SMART
_computing_data_collection 'SMART (BRUKER 2000)'
_computing_data_reduction 'SAINT (BRUKER 2000)'
_computing_molecular_graphics SHELXTL
_computing_publication_material SHELXTL
_computing_structure_refinement SHELXTL
_computing_structure_solution 'SHELXTL (BRUKER 2000)'
_diffrn_ambient_temperature 291(2)
_diffrn_measured_fraction_theta_full 0.999
_diffrn_measured_fraction_theta_max 0.999
_diffrn_measurement_device_type 'BRUKER Smart Apex CCD area detector'
_diffrn_measurement_method '\f and \w scans'
_diffrn_radiation_monochromator graphite
_diffrn_radiation_source 'fine-focus sealed tube'
_diffrn_radiation_type MoK\a
_diffrn_radiation_wavelength 0.71073
_diffrn_reflns_av_R_equivalents 0.1293
_diffrn_reflns_av_sigmaI/netI 0.1205
_diffrn_reflns_limit_h_max 19
_diffrn_reflns_limit_h_min -15
_diffrn_reflns_limit_k_max 9
_diffrn_reflns_limit_k_min -9
_diffrn_reflns_limit_l_max 22
_diffrn_reflns_limit_l_min -22
_diffrn_reflns_number 11804
_diffrn_reflns_theta_full 25.00
_diffrn_reflns_theta_max 25.00
_diffrn_reflns_theta_min 2.14
_exptl_absorpt_coefficient_mu 0.179
_exptl_absorpt_correction_T_max 0.9823
_exptl_absorpt_correction_T_min 0.9823
_exptl_absorpt_correction_type multi-scan
_exptl_absorpt_process_details 'SADABS, BRUKER(2000)'
_exptl_crystal_colour yellow
_exptl_crystal_density_diffrn 1.385
_exptl_crystal_density_method 'not measured'
_exptl_crystal_description block
_exptl_crystal_F_000 952
_exptl_crystal_size_max 0.10
_exptl_crystal_size_mid 0.10
_exptl_crystal_size_min 0.10
_refine_diff_density_max 0.320
_refine_diff_density_min -0.395
_refine_diff_density_rms 0.057
_refine_ls_extinction_method none
_refine_ls_goodness_of_fit_ref 0.850
_refine_ls_hydrogen_treatment constr
_refine_ls_matrix_type full
_refine_ls_number_parameters 299
_refine_ls_number_reflns 3833
_refine_ls_number_restraints 0
_refine_ls_restrained_S_all 0.850
_refine_ls_R_factor_all 0.0890
_refine_ls_R_factor_gt 0.0522
_refine_ls_shift/su_max 0.001
_refine_ls_shift/su_mean 0.000
_refine_ls_structure_factor_coef Fsqd
_refine_ls_weighting_details 'calc w=1/[\s^2^(Fo^2^)+(0.0388P)^2^+0.0000P] where P=(Fo^2^+2Fc^2^)/3'
_refine_ls_weighting_scheme calc
_refine_ls_wR_factor_gt 0.1161
_refine_ls_wR_factor_ref 0.1257
_reflns_number_gt 2249
_reflns_number_total 3833
_reflns_threshold_expression >2sigma(I)
_cod_data_source_file c4ra12627k2.cif
_cod_data_source_block 6
_cod_original_sg_symbol_H-M P21/c
_cod_database_code 7218980

loop_
_symmetry_equiv_pos_as_xyz
'x, y, z'
'-x, y+1/2, -z+1/2'
'-x, -y, -z'
'x, -y-1/2, z-1/2'

loop_
_atom_site_label
_atom_site_type_symbol
_atom_site_fract_x
_atom_site_fract_y
_atom_site_fract_z
_atom_site_U_iso_or_equiv
_atom_site_adp_type
_atom_site_occupancy
_atom_site_symmetry_multiplicity
_atom_site_calc_flag
_atom_site_refinement_flags
O1 O 0.12810(16) 0.7409(4) 0.69910(14) 0.0850(9) Uani 1 1 d .
H1B H 0.1761 0.7771 0.7381 0.102 Uiso 1 1 d R
H1A H 0.1117 0.6827 0.7281 0.102 Uiso 1 1 d R
C1 C 0.0607(2) 0.5614(5) 0.9510(2) 0.0583(10) Uani 1 1 d .
H1 H 0.0028 0.5983 0.9432 0.070 Uiso 1 1 calc R
C2 C 0.0684(2) 0.4947(5) 0.88870(19) 0.0585(10) Uani 1 1 d .
H2 H 0.0174 0.4889 0.8401 0.070 Uiso 1 1 calc R
C3 C 0.1520(2) 0.4368(4) 0.89876(18) 0.0499(9) Uani 1 1 d .
H3 H 0.1585 0.3915 0.8568 0.060 Uiso 1 1 calc R
C4 C 0.22870(18) 0.4456(4) 0.97279(15) 0.0338(7) Uani 1 1 d .
C5 C 0.32068(18) 0.3875(4) 0.99348(15) 0.0315(7) Uani 1 1 d .
C6 C 0.39220(18) 0.4085(4) 1.06786(14) 0.0309(7) Uani 1 1 d .
C7 C 0.37907(19) 0.4922(4) 1.12825(15) 0.0328(7) Uani 1 1 d .
C8 C 0.4507(2) 0.5238(4) 1.20252(15) 0.0390(7) Uani 1 1 d .
H8 H 0.5099 0.4846 1.2159 0.047 Uiso 1 1 calc R
C9 C 0.4324(2) 0.6137(4) 1.25543(17) 0.0469(8) Uani 1 1 d .
H9 H 0.4789 0.6392 1.3048 0.056 Uiso 1 1 calc R
C10 C 0.3416(2) 0.6653(4) 1.23254(18) 0.0513(9) Uani 1 1 d .
H10 H 0.3293 0.7250 1.2686 0.062 Uiso 1 1 calc R
C11 C 0.29007(19) 0.5487(4) 1.11077(15) 0.0363(7) Uani 1 1 d .
C12 C 0.21398(19) 0.5222(4) 1.03292(16) 0.0372(7) Uani 1 1 d .
C13 C 0.45267(18) 0.2908(4) 1.00151(15) 0.0312(6) Uani 1 1 d .
C14 C 0.31407(19) 0.2538(4) 0.86944(14) 0.0362(7) Uani 1 1 d .
H14A H 0.2519 0.2173 0.8568 0.043 Uiso 1 1 calc R
H14B H 0.3465 0.1555 0.8628 0.043 Uiso 1 1 calc R
C15 C 0.3100(2) 0.3941(4) 0.81414(15) 0.0432(8) Uani 1 1 d .
H15A H 0.3709 0.4436 0.8320 0.052 Uiso 1 1 calc R
H15B H 0.2691 0.4843 0.8147 0.052 Uiso 1 1 calc R
C16 C 0.2762(2) 0.3295(5) 0.73073(16) 0.0569(9) Uani 1 1 d .
H16A H 0.2782 0.4243 0.6988 0.068 Uiso 1 1 calc R
H16B H 0.3184 0.2418 0.7304 0.068 Uiso 1 1 calc R
C17 C 0.1808(2) 0.2561(5) 0.6944(2) 0.0763(12) Uani 1 1 d .
H17A H 0.1779 0.1617 0.7254 0.114 Uiso 1 1 calc R
H17B H 0.1656 0.2161 0.6429 0.114 Uiso 1 1 calc R
H17C H 0.1378 0.3435 0.6917 0.114 Uiso 1 1 calc R
C18 C 0.52350(18) 0.2180(4) 0.98384(15) 0.0319(7) Uani 1 1 d .
C19 C 0.5261(2) 0.1641(4) 0.91800(16) 0.0435(8) Uani 1 1 d .
H19 H 0.4752 0.1665 0.8693 0.052 Uiso 1 1 calc R
C20 C 0.6128(2) 0.1045(4) 0.93018(16) 0.0429(8) Uani 1 1 d .
H20 H 0.6247 0.0628 0.8904 0.051 Uiso 1 1 calc R
C21 C 0.67830(19) 0.1132(4) 1.00614(16) 0.0346(7) Uani 1 1 d .
C22 C 0.77568(19) 0.0656(4) 1.03997(16) 0.0371(7) Uani 1 1 d .
C23 C 0.8133(2) -0.0098(4) 0.99552(19) 0.0530(9) Uani 1 1 d .
H23 H 0.7766 -0.0298 0.9428 0.064 Uiso 1 1 calc R
C24 C 0.9049(3) -0.0549(5) 1.0295(2) 0.0669(11) Uani 1 1 d .
H24 H 0.9278 -0.1049 0.9980 0.080 Uiso 1 1 calc R
C25 C 0.9263(2) 0.0426(5) 1.1460(2) 0.0640(10) Uani 1 1 d .
H25 H 0.9652 0.0626 1.1983 0.077 Uiso 1 1 calc R
C26 C 0.8358(2) 0.0923(4) 1.11804(18) 0.0516(9) Uani 1 1 d .
H26 H 0.8152 0.1431 1.1510 0.062 Uiso 1 1 calc R
N1 N 0.12979(18) 0.5771(4) 1.02177(15) 0.0512(7) Uani 1 1 d .
N2 N 0.27191(18) 0.6356(3) 1.16333(14) 0.0474(7) Uani 1 1 d .
N3 N 0.36072(14) 0.3099(3) 0.95149(12) 0.0320(5) Uani 1 1 d .
N4 N 0.47363(15) 0.3490(3) 1.07233(12) 0.0341(6) Uani 1 1 d .
N5 N 0.96259(19) -0.0320(4) 1.1038(2) 0.0661(9) Uani 1 1 d .
S1 S 0.63052(5) 0.19674(10) 1.06268(4) 0.0387(2) Uani 1 1 d .

loop_
_atom_site_aniso_label
_atom_site_aniso_U_11
_atom_site_aniso_U_22
_atom_site_aniso_U_33
_atom_site_aniso_U_23
_atom_site_aniso_U_13
_atom_site_aniso_U_12
O1 0.0537(16) 0.127(2) 0.0682(17) 0.0030(16) 0.0226(15) -0.0231(16)
C1 0.0316(19) 0.083(3) 0.061(2) 0.017(2) 0.022(2) 0.0115(18)
C2 0.0311(19) 0.091(3) 0.045(2) 0.0029(19) 0.0092(17) 0.0037(18)
C3 0.0365(19) 0.071(2) 0.0394(19) -0.0038(16) 0.0149(17) 0.0004(17)
C4 0.0282(16) 0.0420(19) 0.0290(15) 0.0066(13) 0.0111(14) 0.0005(13)
C5 0.0267(15) 0.0384(18) 0.0294(15) 0.0020(13) 0.0127(14) -0.0010(13)
C6 0.0266(16) 0.0388(18) 0.0258(15) 0.0028(13) 0.0106(14) 0.0006(13)
C7 0.0328(17) 0.0375(18) 0.0291(15) 0.0043(13) 0.0148(14) 0.0011(13)
C8 0.0369(18) 0.044(2) 0.0321(17) -0.0001(14) 0.0123(15) 0.0017(14)
C9 0.055(2) 0.051(2) 0.0305(17) -0.0002(15) 0.0160(17) 0.0025(17)
C10 0.061(2) 0.061(2) 0.0384(19) -0.0018(16) 0.0279(19) 0.0106(18)
C11 0.0368(18) 0.0433(19) 0.0316(16) 0.0069(14) 0.0180(15) 0.0041(14)
C12 0.0286(17) 0.0455(19) 0.0387(17) 0.0084(14) 0.0162(15) 0.0030(14)
C13 0.0254(15) 0.0401(18) 0.0241(15) 0.0049(13) 0.0077(13) -0.0008(13)
C14 0.0304(17) 0.046(2) 0.0297(16) -0.0008(13) 0.0114(14) -0.0020(13)
C15 0.0398(18) 0.054(2) 0.0301(16) -0.0017(15) 0.0105(15) -0.0016(15)
C16 0.058(2) 0.073(3) 0.0305(18) -0.0025(17) 0.0118(18) 0.0017(19)
C17 0.059(3) 0.096(3) 0.047(2) -0.017(2) 0.001(2) 0.004(2)
C18 0.0285(16) 0.0365(18) 0.0249(15) 0.0031(13) 0.0071(13) -0.0008(13)
C19 0.0403(19) 0.057(2) 0.0286(16) 0.0007(15) 0.0115(15) 0.0043(15)
C20 0.0401(19) 0.059(2) 0.0338(18) -0.0022(15) 0.0208(16) 0.0052(15)
C21 0.0360(17) 0.0360(18) 0.0341(17) 0.0025(13) 0.0179(15) 0.0039(13)
C22 0.0336(17) 0.0407(19) 0.0389(18) 0.0064(14) 0.0180(16) 0.0022(14)
C23 0.040(2) 0.070(2) 0.0469(19) -0.0059(18) 0.0175(17) 0.0081(17)
C24 0.052(2) 0.078(3) 0.080(3) -0.007(2) 0.038(2) 0.007(2)
C25 0.038(2) 0.085(3) 0.056(2) 0.004(2) 0.0096(19) 0.0020(19)
C26 0.036(2) 0.069(3) 0.046(2) 0.0021(17) 0.0152(18) 0.0006(17)
N1 0.0354(16) 0.074(2) 0.0457(16) 0.0113(14) 0.0199(15) 0.0118(14)
N2 0.0488(17) 0.0597(19) 0.0386(15) 0.0020(13) 0.0241(15) 0.0071(13)
N3 0.0255(13) 0.0420(15) 0.0228(12) 0.0012(11) 0.0059(11) -0.0002(11)
N4 0.0289(13) 0.0450(16) 0.0263(13) -0.0001(11) 0.0108(11) 0.0033(11)
N5 0.0404(18) 0.078(2) 0.079(2) 0.0020(19) 0.0260(19) 0.0079(16)
S1 0.0310(4) 0.0541(5) 0.0291(4) -0.0005(4) 0.0118(4) 0.0036(4)

loop_
_atom_type_symbol
_atom_type_description
_atom_type_scat_dispersion_real
_atom_type_scat_dispersion_imag
_atom_type_scat_source
C C 0.0033 0.0016 'International Tables Vol C Tables 4.2.6.8 and 6.1.1.4'
H H 0.0000 0.0000 'International Tables Vol C Tables 4.2.6.8 and 6.1.1.4'
N N 0.0061 0.0033 'International Tables Vol C Tables 4.2.6.8 and 6.1.1.4'
S S 0.1246 0.1234 'International Tables Vol C Tables 4.2.6.8 and 6.1.1.4'
O O 0.0106 0.0060 'International Tables Vol C Tables 4.2.6.8 and 6.1.1.4'

loop_
_geom_angle_atom_site_label_1
_geom_angle_atom_site_label_2
_geom_angle_atom_site_label_3
_geom_angle
H1B O1 H1A 91.9
N1 C1 C2 124.5(3)
N1 C1 H1 117.7
C2 C1 H1 117.7
C3 C2 C1 119.0(3)
C3 C2 H2 120.5
C1 C2 H2 120.5
C2 C3 C4 119.9(3)
C2 C3 H3 120.0
C4 C3 H3 120.0
C3 C4 C12 116.6(3)
C3 C4 C5 126.9(3)
C12 C4 C5 116.5(2)
N3 C5 C6 104.9(2)
N3 C5 C4 133.0(2)
C6 C5 C4 122.1(2)
N4 C6 C5 111.2(2)
N4 C6 C7 126.8(2)
C5 C6 C7 121.9(2)
C8 C7 C11 118.9(3)
C8 C7 C6 123.3(3)
C11 C7 C6 117.8(3)
C9 C8 C7 119.1(3)
C9 C8 H8 120.4
C7 C8 H8 120.4
C8 C9 C10 117.8(3)
C8 C9 H9 121.1
C10 C9 H9 121.1
N2 C10 C9 124.8(3)
N2 C10 H10 117.6
C9 C10 H10 117.6
N2 C11 C7 121.9(3)
N2 C11 C12 117.7(2)
C7 C11 C12 120.4(2)
N1 C12 C4 122.4(3)
N1 C12 C11 116.4(3)
C4 C12 C11 121.2(2)
N4 C13 N3 112.1(2)
N4 C13 C18 120.7(2)
N3 C13 C18 127.2(2)
N3 C14 C15 112.4(2)
N3 C14 H14A 109.1
C15 C14 H14A 109.1
N3 C14 H14B 109.1
C15 C14 H14B 109.1
H14A C14 H14B 107.9
C14 C15 C16 112.7(3)
C14 C15 H15A 109.0
C16 C15 H15A 109.0
C14 C15 H15B 109.0
C16 C15 H15B 109.0
H15A C15 H15B 107.8
C17 C16 C15 114.8(3)
C17 C16 H16A 108.6
C15 C16 H16A 108.6
C17 C16 H16B 108.6
C15 C16 H16B 108.6
H16A C16 H16B 107.5
C16 C17 H17A 109.5
C16 C17 H17B 109.5
H17A C17 H17B 109.5
C16 C17 H17C 109.5
H17A C17 H17C 109.5
H17B C17 H17C 109.5
C19 C18 C13 134.7(3)
C19 C18 S1 110.3(2)
C13 C18 S1 115.02(19)
C18 C19 C20 113.7(3)
C18 C19 H19 123.1
C20 C19 H19 123.1
C21 C20 C19 113.7(3)
C21 C20 H20 123.2
C19 C20 H20 123.2
C20 C21 C22 128.8(3)
C20 C21 S1 109.7(2)
C22 C21 S1 121.4(2)
C23 C22 C26 116.0(3)
C23 C22 C21 121.6(3)
C26 C22 C21 122.3(3)
C24 C23 C22 120.1(3)
C24 C23 H23 120.0
C22 C23 H23 120.0
N5 C24 C23 124.5(3)
N5 C24 H24 117.7
C23 C24 H24 117.7
N5 C25 C26 125.1(3)
N5 C25 H25 117.4
C26 C25 H25 117.4
C25 C26 C22 119.1(3)
C25 C26 H26 120.4
C22 C26 H26 120.4
C1 N1 C12 117.5(3)
C10 N2 C11 117.5(3)
C13 N3 C5 106.8(2)
C13 N3 C14 126.0(2)
C5 N3 C14 127.1(2)
C13 N4 C6 105.0(2)
C24 N5 C25 115.1(3)
C18 S1 C21 92.58(13)

loop_
_geom_bond_atom_site_label_1
_geom_bond_atom_site_label_2
_geom_bond_distance
O1 H1B 0.8501
O1 H1A 0.8500
C1 N1 1.323(4)
C1 C2 1.365(4)
C1 H1 0.9300
C2 C3 1.363(4)
C2 H2 0.9300
C3 C4 1.409(4)
C3 H3 0.9300
C4 C12 1.416(4)
C4 C5 1.438(4)
C5 N3 1.386(3)
C5 C6 1.388(3)
C6 N4 1.371(3)
C6 C7 1.431(3)
C7 C8 1.399(4)
C7 C11 1.402(4)
C8 C9 1.375(4)
C8 H8 0.9300
C9 C10 1.397(4)
C9 H9 0.9300
C10 N2 1.323(4)
C10 H10 0.9300
C11 N2 1.357(3)
C11 C12 1.465(4)
C12 N1 1.357(3)
C13 N4 1.327(3)
C13 N3 1.374(3)
C13 C18 1.458(4)
C14 N3 1.476(3)
C14 C15 1.505(4)
C14 H14A 0.9700
C14 H14B 0.9700
C15 C16 1.529(4)
C15 H15A 0.9700
C15 H15B 0.9700
C16 C17 1.498(4)
C16 H16A 0.9700
C16 H16B 0.9700
C17 H17A 0.9600
C17 H17B 0.9600
C17 H17C 0.9600
C18 C19 1.355(4)
C18 S1 1.725(3)
C19 C20 1.401(4)
C19 H19 0.9300
C20 C21 1.368(4)
C20 H20 0.9300
C21 C22 1.464(4)
C21 S1 1.727(3)
C22 C23 1.389(4)
C22 C26 1.390(4)
C23 C24 1.376(4)
C23 H23 0.9300
C24 N5 1.322(4)
C24 H24 0.9300
C25 N5 1.335(4)
C25 C26 1.376(4)
C25 H25 0.9300
C26 H26 0.9300

loop_
_geom_torsion_atom_site_label_1
_geom_torsion_atom_site_label_2
_geom_torsion_atom_site_label_3
_geom_torsion_atom_site_label_4
_geom_torsion
N1 C1 C2 C3 1.2(6)
C1 C2 C3 C4 0.3(5)
C2 C3 C4 C12 -2.3(4)
C2 C3 C4 C5 178.7(3)
C3 C4 C5 N3 -0.3(5)
C12 C4 C5 N3 -179.3(3)
C3 C4 C5 C6 177.5(3)
C12 C4 C5 C6 -1.5(4)
N3 C5 C6 N4 0.7(3)
C4 C5 C6 N4 -177.6(2)
N3 C5 C6 C7 177.2(2)
C4 C5 C6 C7 -1.1(4)
N4 C6 C7 C8 -0.4(5)
C5 C6 C7 C8 -176.4(3)
N4 C6 C7 C11 177.9(3)
C5 C6 C7 C11 1.9(4)
C11 C7 C8 C9 -1.9(4)
C6 C7 C8 C9 176.4(3)
C7 C8 C9 C10 1.6(4)
C8 C9 C10 N2 -0.7(5)
C8 C7 C11 N2 1.2(4)
C6 C7 C11 N2 -177.2(3)
C8 C7 C11 C12 178.2(2)
C6 C7 C11 C12 -0.2(4)
C3 C4 C12 N1 3.2(4)
C5 C4 C12 N1 -177.7(3)
C3 C4 C12 C11 -175.8(3)
C5 C4 C12 C11 3.2(4)
N2 C11 C12 N1 -4.5(4)
C7 C11 C12 N1 178.4(3)
N2 C11 C12 C4 174.7(3)
C7 C11 C12 C4 -2.5(4)
N3 C14 C15 C16 170.6(2)
C14 C15 C16 C17 61.2(4)
N4 C13 C18 C19 -172.8(3)
N3 C13 C18 C19 6.9(5)
N4 C13 C18 S1 5.6(4)
N3 C13 C18 S1 -174.7(2)
C13 C18 C19 C20 179.0(3)
S1 C18 C19 C20 0.6(3)
C18 C19 C20 C21 -0.5(4)
C19 C20 C21 C22 -178.9(3)
C19 C20 C21 S1 0.1(3)
C20 C21 C22 C23 -4.5(5)
S1 C21 C22 C23 176.6(2)
C20 C21 C22 C26 175.7(3)
S1 C21 C22 C26 -3.2(4)
C26 C22 C23 C24 0.6(5)
C21 C22 C23 C24 -179.2(3)
C22 C23 C24 N5 0.1(6)
N5 C25 C26 C22 -0.4(6)
C23 C22 C26 C25 -0.5(5)
C21 C22 C26 C25 179.3(3)
C2 C1 N1 C12 -0.3(5)
C4 C12 N1 C1 -2.0(5)
C11 C12 N1 C1 177.2(3)
C9 C10 N2 C11 -0.1(5)
C7 C11 N2 C10 -0.2(4)
C12 C11 N2 C10 -177.3(3)
N4 C13 N3 C5 0.7(3)
C18 C13 N3 C5 -179.0(3)
N4 C13 N3 C14 -177.9(2)
C18 C13 N3 C14 2.4(4)
C6 C5 N3 C13 -0.8(3)
C4 C5 N3 C13 177.3(3)
C6 C5 N3 C14 177.7(2)
C4 C5 N3 C14 -4.2(5)
C15 C14 N3 C13 -92.7(3)
C15 C14 N3 C5 89.0(3)
N3 C13 N4 C6 -0.2(3)
C18 C13 N4 C6 179.5(2)
C5 C6 N4 C13 -0.3(3)
C7 C6 N4 C13 -176.6(3)
C23 C24 N5 C25 -0.9(6)
C26 C25 N5 C24 1.1(6)
C19 C18 S1 C21 -0.4(2)
C13 C18 S1 C21 -179.2(2)
C20 C21 S1 C18 0.2(2)
C22 C21 S1 C18 179.3(2)
